data_7028143
loop_
_publ_author_name
'Losehand, Udo'
'Mitzel, Norbert W.'

_publ_section_title
;
 O-Oximatosilanes: weak \b-donor interactions as secondary bonds
;
_journal_issue 15
_journal_name_full 'Journal of the Chemical Society, Dalton Transactions'
_journal_page_first 2537
_journal_paper_doi 10.1039/a802914h
_journal_year 1998
_chemical_formula_sum 'C6 H14 N2 O2 Si'
_chemical_formula_weight 174.28
_chemical_melting_point 258.15
_chemical_name_systematic
; 
Bis(acetonoximato)silane
;
_space_group_IT_number 2
_symmetry_cell_setting triclinic
_symmetry_space_group_name_Hall '-P 1'
_symmetry_space_group_name_H-M 'P -1'
_atom_sites_solution_hydrogens difmap
_atom_sites_solution_primary direct
_atom_sites_solution_secondary difmap
_audit_creation_method SHELXL
_cell_angle_alpha 87.16(1)
_cell_angle_beta 79.61(1)
_cell_angle_gamma 64.19(1)
_cell_formula_units_Z 2
_cell_length_a 7.068(1)
_cell_length_b 7.375(1)
_cell_length_c 10.963(1)
_cell_measurement_reflns_used 92
_cell_measurement_temperature 194(2)
_cell_measurement_theta_max 24
_cell_measurement_theta_min 19
_cell_volume 505.75(12)
_computing_cell_refinement CAD4-Software
_computing_data_collection CAD4-Software
_computing_data_reduction CADSHEL
_computing_molecular_graphics SHELXTL
_computing_publication_material SHELXTL
_computing_structure_refinement 'SHELXL-93 (Sheldrick, 1993)'
_computing_structure_solution 'SHELXS-86 (Sheldrick, 1990)'
_diffrn_ambient_temperature 470(2)
_diffrn_radiation_monochromator graphite
_diffrn_radiation_source 'fine-focus sealed tube'
_diffrn_radiation_type MoK\a
_diffrn_radiation_wavelength 0.71073
_diffrn_reflns_av_R_equivalents 0.0000
_diffrn_reflns_av_sigmaI/netI 0.0128
_diffrn_reflns_limit_h_max 9
_diffrn_reflns_limit_h_min -7
_diffrn_reflns_limit_k_max 9
_diffrn_reflns_limit_k_min 0
_diffrn_reflns_limit_l_max 13
_diffrn_reflns_limit_l_min -13
_diffrn_reflns_number 2193
_diffrn_reflns_theta_max 27.05
_diffrn_reflns_theta_min 3.07
_diffrn_standards_decay_% None
_diffrn_standards_interval_time 60
_diffrn_standards_number 3
_exptl_absorpt_coefficient_mu 0.195
_exptl_absorpt_correction_type none
_exptl_crystal_colour Colorless
_exptl_crystal_density_diffrn 1.144
_exptl_crystal_description Column
_exptl_crystal_F_000 188
_refine_diff_density_max 0.483
_refine_diff_density_min -0.385
_refine_diff_density_rms 0.070
_refine_ls_extinction_method none
_refine_ls_goodness_of_fit_all 1.067
_refine_ls_goodness_of_fit_obs 1.092
_refine_ls_hydrogen_treatment refall
_refine_ls_matrix_type full
_refine_ls_number_parameters 144
_refine_ls_number_reflns 2191
_refine_ls_number_restraints 0
_refine_ls_restrained_S_all 1.081
_refine_ls_restrained_S_obs 1.092
_refine_ls_R_factor_all 0.0531
_refine_ls_R_factor_obs 0.0441
_refine_ls_shift/esd_max 0.000
_refine_ls_shift/esd_mean 0.000
_refine_ls_structure_factor_coef Fsqd
_refine_ls_weighting_details 'w=1/[\s^2^(Fo^2^)+(0.0870P)^2^+0.0710P] where P=(Fo^2^+2Fc^2^)/3'
_refine_ls_weighting_scheme calc
_refine_ls_wR_factor_all 0.1280
_refine_ls_wR_factor_obs 0.1191
_reflns_number_observed 1876
_reflns_number_total 2193
_reflns_observed_criterion >2sigma(I)
_cod_data_source_file h802914sup1.cif
_cod_data_source_block los9
_cod_depositor_comments
;
The following automatic conversions were performed:

'_cell_measurement_temperature' value '-79(2)' was changed to
'194(2)' - it was converted from degrees Celsius(C) to
Kelvins(K).

'_chemical_melting_point' value '-15' was changed to
'258.15' - it was converted from degrees Celsius(C) to
Kelvins(K).

'_symmetry_cell_setting' value 'Triclinic' changed to
'triclinic' according to
/home/saulius/struct/CIF-dictionaries/cif_core.dic dictionary named
'cif_core.dic' version 2.4.2 from
2011-04-26.

'_exptl_absorpt_correction_type' value 'None' changed to
'none' according to
/home/saulius/struct/CIF-dictionaries/cif_core.dic dictionary named
'cif_core.dic' version 2.4.2 from 2011-04-26.

Automatic conversion script
Id: cif_fix_values 1891 2012-01-12 08:04:46Z andrius 

The following automatic conversions were performed:

'_refine_ls_weighting_scheme' value 'calc
w=1/[\s^2^(Fo^2^)+(0.0870P)^2^+0.0710P] where P=(Fo^2^+2Fc^2^)/3' was
changed to 'calc'. New tag '_refine_ls_weighting_details' was
created. The value of the new tag was set to
'w=1/[\s^2^(Fo^2^)+(0.0870P)^2^+0.0710P] where P=(Fo^2^+2Fc^2^)/3'.

Automatic conversion script
Id: cif_fix_values 3143 2015-03-26 13:38:13Z robertas 
;
_cod_original_cell_volume 505.75(11)
_cod_original_sg_symbol_H-M P-1
_cod_database_code 7028143

loop_
_symmetry_equiv_pos_as_xyz
'x, y, z'
'-x, -y, -z'

loop_
_atom_site_aniso_label
_atom_site_aniso_U_11
_atom_site_aniso_U_22
_atom_site_aniso_U_33
_atom_site_aniso_U_23
_atom_site_aniso_U_13
_atom_site_aniso_U_12
Si 0.0316(2) 0.0356(3) 0.0422(3) -0.0003(2) -0.0020(2) -0.0096(2)
O1 0.0408(6) 0.0380(6) 0.0415(6) 0.0000(4) -0.0027(4) -0.0127(5)
O2 0.0303(6) 0.0533(7) 0.0439(6) 0.0040(5) -0.0035(5) -0.0089(5)
N1 0.0300(6) 0.0358(7) 0.0421(7) -0.0024(5) -0.0021(5) -0.0105(5)
C1 0.0223(6) 0.0361(7) 0.0467(8) 0.0008(6) -0.0046(5) -0.0119(5)
N2 0.0299(6) 0.0479(8) 0.0471(8) 0.0050(6) -0.0026(5) -0.0080(6)
C3 0.0416(9) 0.0504(10) 0.0470(9) 0.0052(7) -0.0065(7) -0.0183(8)
C4 0.0418(9) 0.0402(8) 0.0470(9) 0.0009(7) 0.0007(7) -0.0105(7)
C2 0.0370(8) 0.0332(8) 0.0624(11) -0.0008(7) -0.0064(7) -0.0108(6)
C5 0.0709(15) 0.092(2) 0.0440(11) 0.0019(11) -0.0099(10) -0.0268(14)
C6 0.0473(11) 0.0573(12) 0.0701(13) -0.0027(10) 0.0157(10) -0.0117(9)

loop_
_atom_site_label
_atom_site_type_symbol
_atom_site_fract_x
_atom_site_fract_y
_atom_site_fract_z
_atom_site_U_iso_or_equiv
_atom_site_thermal_displace_type
_atom_site_occupancy
_atom_site_calc_flag
Si Si 0.35385(6) 0.63605(6) 0.20045(4) 0.0389(2) Uani 1 d
H1 H 0.2602(32) 0.5345(31) 0.1553(19) 0.052(5) Uiso 1 d
H2 H 0.5730(33) 0.5459(31) 0.1721(19) 0.052(5) Uiso 1 d
O1 O 0.2566(2) 0.8716(2) 0.15437(10) 0.0423(3) Uani 1 d
O2 O 0.3006(2) 0.6477(2) 0.35348(11) 0.0464(3) Uani 1 d
N1 N 0.3161(2) 0.8459(2) 0.02088(12) 0.0378(3) Uani 1 d
C1 C 0.2559(2) 1.0136(2) -0.03264(15) 0.0355(3) Uani 1 d
N2 N 0.0714(2) 0.7260(2) 0.39056(13) 0.0456(3) Uani 1 d
C3 C 0.3099(3) 1.0011(3) -0.1713(2) 0.0473(4) Uani 1 d
H3A H 0.3744(43) 0.8681(43) -0.2051(25) 0.080 Uiso 1 d
H3B H 0.1765(45) 1.0760(41) -0.2010(24) 0.080 Uiso 1 d
H3C H 0.4008(43) 1.0705(41) -0.1979(25) 0.080 Uiso 1 d
C4 C 0.0159(3) 0.7420(3) 0.5075(2) 0.0468(4) Uani 1 d
C2 C 0.1388(3) 1.2155(2) 0.0312(2) 0.0461(4) Uani 1 d
H2B H 0.1735(43) 1.2171(42) 0.0988(27) 0.080 Uiso 1 d
H2C H 0.1799(44) 1.3144(43) -0.0015(25) 0.080 Uiso 1 d
H2D H 0.0022(46) 1.2625(42) 0.0289(25) 0.080 Uiso 1 d
C5 C 0.1600(4) 0.6893(5) 0.5991(2) 0.0721(7) Uani 1 d
H5A H 0.2814(46) 0.7140(42) 0.5720(26) 0.080 Uiso 1 d
H5B H 0.1105(44) 0.7970(43) 0.6598(27) 0.080 Uiso 1 d
H5C H 0.1532(47) 0.5935(46) 0.6372(28) 0.080 Uiso 1 d
C6 C -0.2190(3) 0.8228(4) 0.5545(2) 0.0657(6) Uani 1 d
H6A H -0.3074(45) 0.8599(43) 0.4837(27) 0.080 Uiso 1 d
H6B H -0.2400(42) 0.7292(43) 0.6060(26) 0.080 Uiso 1 d
H6C H -0.2746(43) 0.9508(44) 0.5929(25) 0.080 Uiso 1 d

loop_
_atom_type_symbol
_atom_type_description
_atom_type_scat_dispersion_real
_atom_type_scat_dispersion_imag
_atom_type_scat_source
C C 0.0033 0.0016 'International Tables Vol C Tables 4.2.6.8 and 6.1.1.4'
H H 0.0000 0.0000 'International Tables Vol C Tables 4.2.6.8 and 6.1.1.4'
N N 0.0061 0.0033 'International Tables Vol C Tables 4.2.6.8 and 6.1.1.4'
O O 0.0106 0.0060 'International Tables Vol C Tables 4.2.6.8 and 6.1.1.4'
Si Si 0.0817 0.0704 'International Tables Vol C Tables 4.2.6.8 and 6.1.1.4'

loop_
_geom_angle_atom_site_label_1
_geom_angle_atom_site_label_2
_geom_angle_atom_site_label_3
_geom_angle
O2 Si O1 106.61(6)
O2 Si N1 142.23(5)
O1 Si N1 35.64(5)
O2 Si N2 33.51(5)
O1 Si N2 92.09(5)
N1 Si N2 122.59(5)
O2 Si H1 110.4(9)
O1 Si H1 110.2(8)
N1 Si H1 91.3(9)
N2 Si H1 88.5(9)
O2 Si H2 104.4(8)
O1 Si H2 110.7(9)
N1 Si H2 93.5(9)
N2 Si H2 137.7(8)
H1 Si H2 114.1(12)
N1 O1 Si 102.48(8)
N2 O2 Si 107.50(9)
C1 N1 O1 112.07(12)
C1 N1 Si 153.95(11)
O1 N1 Si 41.88(6)
N1 C1 C2 125.4(2)
N1 C1 C3 115.70(14)
C2 C1 C3 118.91(15)
C4 N2 O2 111.73(13)
C4 N2 Si 150.72(12)
O2 N2 Si 39.00(6)
C1 C3 H3A 113.8(16)
C1 C3 H3B 106.4(16)
H3A C3 H3B 108.9(21)
C1 C3 H3C 108.5(15)
H3A C3 H3C 111.2(23)
H3B C3 H3C 107.7(22)
N2 C4 C5 126.2(2)
N2 C4 C6 115.5(2)
C5 C4 C6 118.3(2)
C1 C2 H2B 112.3(20)
C1 C2 H2C 116.1(17)
H2B C2 H2C 94.2(24)
C1 C2 H2D 109.7(18)
H2B C2 H2D 117.8(25)
H2C C2 H2D 106.2(25)
C4 C5 H5A 113.4(17)
C4 C5 H5B 110.7(17)
H5A C5 H5B 88.0(23)
C4 C5 H5C 107.6(21)
H5A C5 H5C 128.3(26)
H5B C5 H5C 105.8(25)
C4 C6 H6A 112.8(15)
C4 C6 H6B 107.1(17)
H6A C6 H6B 113.2(23)
C4 C6 H6C 111.8(17)
H6A C6 H6C 98.9(23)
H6B C6 H6C 113.1(24)

loop_
_geom_bond_atom_site_label_1
_geom_bond_atom_site_label_2
_geom_bond_distance
Si O2 1.6498(13)
Si O1 1.6565(12)
Si N1 2.4227(14)
Si N2 2.5006(14)
Si H1 1.35(2)
Si H2 1.37(2)
O1 N1 1.446(2)
O2 N2 1.447(2)
N1 C1 1.271(2)
C1 C2 1.488(2)
C1 C3 1.497(2)
N2 C4 1.266(2)
C3 H3A 0.95(3)
C3 H3B 0.97(3)
C3 H3C 0.98(3)
C4 C5 1.478(3)
C4 C6 1.495(3)
C2 H2B 0.82(3)
C2 H2C 0.93(3)
C2 H2D 0.88(3)
C5 H5A 0.95(3)
C5 H5B 0.96(3)
C5 H5C 0.82(3)
C6 H6A 1.04(3)
C6 H6B 0.92(3)
C6 H6C 0.94(3)

loop_
_geom_torsion_atom_site_label_1
_geom_torsion_atom_site_label_2
_geom_torsion_atom_site_label_3
_geom_torsion_atom_site_label_4
_geom_torsion
O2 Si O1 N1 178.37(8)
N1 Si O1 N1 0.0
N2 Si O1 N1 -150.93(8)
O1 Si O2 N2 67.56(11)
N1 Si O2 N2 69.11(14)
N2 Si O2 N2 0.0
Si O1 N1 C1 -179.40(10)
Si O1 N1 Si 0.0
O2 Si N1 C1 -1.3(3)
O1 Si N1 C1 1.3(2)
N2 Si N1 C1 36.5(2)
O2 Si N1 O1 -2.55(12)
O1 Si N1 O1 0.0
N2 Si N1 O1 35.19(10)
O1 N1 C1 C2 0.3(2)
Si N1 C1 C2 -0.6(3)
O1 N1 C1 C3 -179.67(12)
Si N1 C1 C3 179.4(2)
Si O2 N2 C4 -179.29(12)
Si O2 N2 Si 0.0
O2 Si N2 C4 1.3(2)
O1 Si N2 C4 -116.2(3)
N1 Si N2 C4 -135.9(2)
O2 Si N2 O2 0.0
O1 Si N2 O2 -117.59(11)
N1 Si N2 O2 -137.22(10)
O2 N2 C4 C5 -0.2(3)
Si N2 C4 C5 -1.1(4)
O2 N2 C4 C6 179.7(2)
Si N2 C4 C6 178.8(2)
